data_7710020
loop_
_publ_author_name
'Jiajaroen, Suwadee'
'Dungkeaw, Winya'
'Kielar, Filip'
'Sukwattanasinitt, Mongkol'
'Sahasithiwat, Somboon'
'Zenno, Hikaru'
'Hayami, Shinya'
'Azam, Mohammad'
'Al-Resayes, Saud I'
'Chainok, Kittipong'

_publ_section_title
;
 Four series of lanthanide coordination polymers based on the
 tetrabromobenzene-1,4-dicarboxylate ligand: structural diversity and
 multifunctional properties
;
_journal_name_full 'Dalton Transactions'
_journal_paper_doi 10.1039/D2DT00007E
_journal_year 2022
_chemical_formula_moiety 'C9 H4 Br4 Gd N O8'
_chemical_formula_sum 'C9 H4 Br4 Gd N O8'
_chemical_formula_weight 730.98
_space_group_crystal_system triclinic
_space_group_IT_number 2
_space_group_name_Hall '-P 1'
_space_group_name_H-M_alt 'P -1'
_atom_sites_solution_hydrogens mixed
_atom_sites_solution_primary dual
_audit_creation_date 2019-05-27
_audit_creation_method
;
Olex2 1.2
(compiled 2018.05.29 svn.r3508 for OlexSys, GUI svn.r5506)
;
_audit_update_record
;
2019-07-12 deposited with the CCDC.	2022-04-13 downloaded from the CCDC.
;
_cell_angle_alpha 104.271(8)
_cell_angle_beta 93.426(8)
_cell_angle_gamma 99.634(9)
_cell_formula_units_Z 2
_cell_length_a 9.165(2)
_cell_length_b 9.216(2)
_cell_length_c 10.039(2)
_cell_measurement_reflns_used 8619
_cell_measurement_temperature 296
_cell_measurement_theta_max 30.924
_cell_measurement_theta_min 2.926
_cell_volume 805.6(3)
_computing_cell_refinement 'SAINT V8.38A (?, 2016)'
_computing_data_reduction 'SAINT V8.38A (?, 2016)'
_computing_molecular_graphics 'Olex2 (Dolomanov et al., 2009)'
_computing_publication_material 'Olex2 (Dolomanov et al., 2009)'
_computing_structure_refinement 'ShelXL (Sheldrick, 2015)'
_computing_structure_solution 'ShelXT (Sheldrick, 2015)'
_diffrn_ambient_temperature 296
_diffrn_detector 'Bruker PHOTON 100 area detector'
_diffrn_detector_area_resol_mean 10.5
_diffrn_detector_type 'PHOTON area detector'
_diffrn_measured_fraction_theta_full 0.994
_diffrn_measured_fraction_theta_max 0.994
_diffrn_measurement_device 'four-circle KAPPA diffractometer'
_diffrn_measurement_device_type 'Bruker D8 QUEST CMOS'
_diffrn_measurement_method '\f and \w scans'
_diffrn_radiation_collimation '0.5 mm'
_diffrn_radiation_monochromator 'graphiteDouble Bounce Multilayer Mirror'
_diffrn_radiation_probe x-ray
_diffrn_radiation_type MoK\a
_diffrn_radiation_wavelength 0.71073
_diffrn_reflns_av_R_equivalents 0.0452
_diffrn_reflns_av_unetI/netI 0.0352
_diffrn_reflns_Laue_measured_fraction_full 0.994
_diffrn_reflns_Laue_measured_fraction_max 0.994
_diffrn_reflns_limit_h_max 11
_diffrn_reflns_limit_h_min -11
_diffrn_reflns_limit_k_max 11
_diffrn_reflns_limit_k_min -11
_diffrn_reflns_limit_l_max 12
_diffrn_reflns_limit_l_min -12
_diffrn_reflns_number 15148
_diffrn_reflns_point_group_measured_fraction_full 0.994
_diffrn_reflns_point_group_measured_fraction_max 0.994
_diffrn_reflns_theta_full 25.242
_diffrn_reflns_theta_max 25.999
_diffrn_reflns_theta_min 2.924
_diffrn_source 'microfocus sealed x-ray tube'
_diffrn_source_type 'Incoatec I\mus'
_diffrn_standards_number 0
_exptl_absorpt_coefficient_mu 14.072
_exptl_absorpt_correction_T_max 0.7462
_exptl_absorpt_correction_T_min 0.4412
_exptl_absorpt_correction_type multi-scan
_exptl_absorpt_process_details
'SADABS-2016/2 (Bruker,2016/2) was used for absorption correction. wR2(int) was 0.1333 before and 0.0627 after correction. The Ratio of minimum to maximum transmission is 0.5913. The \l/2 correction factor is Not present.'
_exptl_crystal_colour colourless
_exptl_crystal_colour_primary colourless
_exptl_crystal_density_diffrn 3.013
_exptl_crystal_description plate
_exptl_crystal_F_000 666
_exptl_crystal_size_max 0.26
_exptl_crystal_size_mid 0.22
_exptl_crystal_size_min 0.12
_refine_diff_density_max 1.195
_refine_diff_density_min -1.023
_refine_diff_density_rms 0.138
_refine_ls_extinction_coef 0.0034(2)
_refine_ls_extinction_expression Fc^*^=kFc[1+0.001xFc^2^\l^3^/sin(2\q)]^-1/4^
_refine_ls_extinction_method 'SHELXL-2018/3 (Sheldrick 2018)'
_refine_ls_goodness_of_fit_ref 1.025
_refine_ls_hydrogen_treatment mixed
_refine_ls_matrix_type full
_refine_ls_number_parameters 213
_refine_ls_number_reflns 3163
_refine_ls_number_restraints 3
_refine_ls_restrained_S_all 1.025
_refine_ls_R_factor_all 0.0327
_refine_ls_R_factor_gt 0.0242
_refine_ls_shift/su_max 0.001
_refine_ls_shift/su_mean 0.000
_refine_ls_structure_factor_coef Fsqd
_refine_ls_weighting_details 'w=1/[\s^2^(Fo^2^)+(0.0195P)^2^+1.0172P] where P=(Fo^2^+2Fc^2^)/3'
_refine_ls_weighting_scheme calc
_refine_ls_wR_factor_gt 0.0496
_refine_ls_wR_factor_ref 0.0526
_reflns_Friedel_coverage 0.000
_reflns_number_gt 2775
_reflns_number_total 3163
_reflns_threshold_expression 'I > 2\s(I)'
_cod_data_source_file d2dt00007e2.cif
_cod_data_source_block 16gd
_cod_database_code 7710020
_shelx_shelxl_version_number 2018/3
_shelx_space_group_comment
;
The symmetry employed for this shelxl refinement is uniquely defined
by the following loop, which should always be used as a source of
symmetry information in preference to the above space-group names.
They are only intended as comments.
;
_shelx_estimated_absorpt_t_max 0.283
_shelx_estimated_absorpt_t_min 0.121
_olex2_refinement_description
;
1. Fixed Uiso
 At 1.5 times of:
  All C(H,H,H) groups, All O(H) groups
2. Restrained distances
 O8-H8
 0.85 with sigma of 0.01
 C9-H8
 1.898416 with sigma of 0.02
 Gd1-H8
 2.916163 with sigma of 0.02
3.a Idealised Me refined as rotating group:
 C9(H9A,H9B,H9C)
;
_olex2_submission_special_instructions 'No special instructions were received'

loop_
_space_group_symop_operation_xyz
'x, y, z'
'-x, -y, -z'

loop_
_atom_site_label
_atom_site_type_symbol
_atom_site_fract_x
_atom_site_fract_y
_atom_site_fract_z
_atom_site_U_iso_or_equiv
_atom_site_adp_type
_atom_site_occupancy
_atom_site_site_symmetry_order
_atom_site_calc_flag
_atom_site_refinement_flags_posn
_atom_site_refinement_flags_adp
_atom_site_refinement_flags_occupancy
_atom_site_disorder_assembly
_atom_site_disorder_group
Gd1 Gd 0.47314(2) 0.21057(2) 0.97889(2) 0.01545(8) Uani 1 1 d D . . . .
Br1 Br 0.20394(6) 0.32597(7) 0.63007(5) 0.04448(16) Uani 1 1 d . . . . .
Br2 Br 0.20924(5) 0.07663(6) 0.32853(5) 0.04247(15) Uani 1 1 d . . . . .
Br3 Br 0.83448(5) 0.21782(6) 0.38877(5) 0.04225(15) Uani 1 1 d . . . . .
Br4 Br 0.82921(6) 0.47365(6) 0.68662(5) 0.04708(16) Uani 1 1 d . . . . .
O1 O 0.5329(4) 0.4019(3) 0.8745(3) 0.0292(7) Uani 1 1 d . . . . .
O2 O 0.5054(4) 0.6078(3) 0.8069(3) 0.0289(7) Uani 1 1 d . . . . .
O3 O 0.5494(4) -0.0815(3) 0.2686(3) 0.0309(8) Uani 1 1 d . . . . .
O4 O 0.4957(3) 0.0615(3) 0.1362(3) 0.0206(6) Uani 1 1 d . . . . .
O5 O 0.2330(4) 0.0426(3) 0.9432(4) 0.0369(8) Uani 1 1 d . . . . .
O6 O 0.2266(4) 0.2778(4) 0.9653(4) 0.0460(10) Uani 1 1 d . . . . .
O7 O 0.0222(4) 0.1098(5) 0.9066(5) 0.0626(12) Uani 1 1 d . . . . .
O8 O 0.7343(3) 0.2337(3) 1.0031(4) 0.0349(8) Uani 1 1 d D . . . .
H8 H 0.776(2) 0.1584(19) 1.006(6) 0.052 Uiso 1 1 d DR . . . .
N1 N 0.1555(4) 0.1427(4) 0.9377(4) 0.0323(9) Uani 1 1 d . . . . .
C1 C 0.5173(5) 0.4712(4) 0.7830(4) 0.0178(9) Uani 1 1 d . . . . .
C2 C 0.5174(5) 0.3785(4) 0.6357(4) 0.0176(9) Uani 1 1 d . . . . .
C3 C 0.3847(5) 0.2975(5) 0.5588(4) 0.0205(9) Uani 1 1 d . . . . .
C4 C 0.3873(5) 0.1930(4) 0.4335(4) 0.0201(9) Uani 1 1 d . . . . .
C5 C 0.5206(5) 0.1671(4) 0.3837(4) 0.0165(9) Uani 1 1 d . . . . .
C6 C 0.5228(5) 0.0418(4) 0.2564(4) 0.0172(9) Uani 1 1 d . . . . .
C7 C 0.6530(5) 0.2519(4) 0.4587(4) 0.0192(9) Uani 1 1 d . . . . .
C8 C 0.6508(5) 0.3570(4) 0.5829(4) 0.0210(9) Uani 1 1 d . . . . .
C9 C 0.8450(6) 0.3701(6) 1.0410(6) 0.0472(15) Uani 1 1 d D . . . .
H9A H 0.928025 0.355772 0.988580 0.071 Uiso 1 1 calc GR . . . .
H9B H 0.877774 0.393337 1.137854 0.071 Uiso 1 1 calc GR . . . .
H9C H 0.803424 0.452847 1.022198 0.071 Uiso 1 1 calc GR . . . .

loop_
_atom_site_aniso_label
_atom_site_aniso_U_11
_atom_site_aniso_U_22
_atom_site_aniso_U_33
_atom_site_aniso_U_23
_atom_site_aniso_U_13
_atom_site_aniso_U_12
Gd1 0.02333(13) 0.01127(11) 0.01072(12) -0.00026(7) 0.00148(8) 0.00522(8)
Br1 0.0298(3) 0.0651(4) 0.0286(3) -0.0122(2) 0.0054(2) 0.0169(2)
Br2 0.0255(3) 0.0543(3) 0.0288(3) -0.0173(2) -0.0022(2) -0.0011(2)
Br3 0.0269(3) 0.0561(3) 0.0314(3) -0.0113(2) 0.0075(2) 0.0061(2)
Br4 0.0324(3) 0.0566(3) 0.0294(3) -0.0170(2) -0.0007(2) -0.0115(2)
O1 0.056(2) 0.0183(14) 0.0133(15) 0.0032(12) 0.0039(14) 0.0077(14)
O2 0.052(2) 0.0144(14) 0.0168(16) -0.0036(12) -0.0007(14) 0.0098(14)
O3 0.064(2) 0.0152(15) 0.0125(15) -0.0010(12) -0.0001(15) 0.0125(15)
O4 0.0326(17) 0.0175(14) 0.0114(14) 0.0010(11) 0.0007(12) 0.0088(12)
O5 0.0285(19) 0.0220(16) 0.061(2) 0.0097(16) 0.0077(17) 0.0066(14)
O6 0.035(2) 0.0225(17) 0.074(3) 0.0023(17) -0.0058(19) 0.0089(15)
O7 0.024(2) 0.065(3) 0.088(3) 0.005(2) -0.013(2) 0.0076(19)
O8 0.0247(18) 0.0227(16) 0.058(2) 0.0124(16) 0.0033(16) 0.0057(13)
N1 0.023(2) 0.034(2) 0.036(2) 0.0002(18) -0.0035(18) 0.0089(18)
C1 0.026(2) 0.0106(18) 0.014(2) -0.0024(16) 0.0026(17) 0.0033(16)
C2 0.034(2) 0.0097(17) 0.010(2) 0.0022(15) 0.0020(17) 0.0049(17)
C3 0.027(2) 0.022(2) 0.012(2) 0.0023(16) 0.0036(18) 0.0095(18)
C4 0.028(2) 0.018(2) 0.011(2) -0.0022(16) -0.0025(18) 0.0040(17)
C5 0.030(2) 0.0128(18) 0.0067(18) 0.0004(15) 0.0028(17) 0.0077(17)
C6 0.022(2) 0.0129(19) 0.014(2) -0.0005(16) 0.0013(17) 0.0026(16)
C7 0.020(2) 0.021(2) 0.015(2) -0.0004(17) 0.0028(17) 0.0065(17)
C8 0.028(2) 0.0164(19) 0.014(2) -0.0012(16) -0.0006(18) -0.0002(17)
C9 0.035(3) 0.030(3) 0.068(4) 0.008(3) -0.003(3) -0.004(2)

loop_
_atom_type_symbol
_atom_type_description
_atom_type_scat_dispersion_real
_atom_type_scat_dispersion_imag
_atom_type_scat_source
C C 0.0033 0.0016 'International Tables Vol C Tables 4.2.6.8 and 6.1.1.4'
H H 0.0000 0.0000 'International Tables Vol C Tables 4.2.6.8 and 6.1.1.4'
Br Br -0.2901 2.4595 'International Tables Vol C Tables 4.2.6.8 and 6.1.1.4'
Gd Gd -0.1653 3.9035 'International Tables Vol C Tables 4.2.6.8 and 6.1.1.4'
N N 0.0061 0.0033 'International Tables Vol C Tables 4.2.6.8 and 6.1.1.4'
O O 0.0106 0.0060 'International Tables Vol C Tables 4.2.6.8 and 6.1.1.4'

loop_
_geom_angle_atom_site_label_1
_geom_angle_atom_site_label_2
_geom_angle_atom_site_label_3
_geom_angle
_geom_angle_site_symmetry_1
_geom_angle_site_symmetry_3
_geom_angle_publ_flag
O1 Gd1 O2 89.65(10) . 2_667 ?
O1 Gd1 O3 75.42(10) . 2_656 ?
O1 Gd1 O4 121.01(10) . 2_656 ?
O1 Gd1 O4 158.46(11) . 1_556 ?
O1 Gd1 O5 124.78(12) . . ?
O1 Gd1 O6 82.87(12) . . ?
O1 Gd1 O8 81.44(11) . . ?
O2 Gd1 O3 164.57(9) 2_667 2_656 ?
O2 Gd1 O4 143.51(9) 2_667 2_656 ?
O2 Gd1 O4 77.94(10) 2_667 1_556 ?
O2 Gd1 O5 109.21(12) 2_667 . ?
O2 Gd1 O6 80.69(12) 2_667 . ?
O2 Gd1 O8 88.46(12) 2_667 . ?
O3 Gd1 O4 51.45(9) 2_656 2_656 ?
O4 Gd1 O3 117.46(9) 1_556 2_656 ?
O4 Gd1 O4 66.53(11) 1_556 2_656 ?
O4 Gd1 O5 76.34(11) 1_556 . ?
O4 Gd1 O6 111.88(12) 1_556 . ?
O4 Gd1 O8 80.70(11) 1_556 . ?
O5 Gd1 O3 77.26(12) . 2_656 ?
O5 Gd1 O4 71.08(10) . 2_656 ?
O5 Gd1 O6 52.04(10) . . ?
O6 Gd1 O3 93.40(12) . 2_656 ?
O6 Gd1 O4 119.46(10) . 2_656 ?
O8 Gd1 O3 93.04(12) . 2_656 ?
O8 Gd1 O4 78.21(10) . 2_656 ?
O8 Gd1 O5 147.02(10) . . ?
O8 Gd1 O6 160.94(11) . . ?
C1 O1 Gd1 154.7(3) . . ?
C1 O2 Gd1 128.8(3) . 2_667 ?
C6 O3 Gd1 97.3(2) . 2_656 ?
Gd1 O4 Gd1 113.47(11) 1_554 2_656 ?
C6 O4 Gd1 154.0(2) . 1_554 ?
C6 O4 Gd1 91.1(2) . 2_656 ?
N1 O5 Gd1 96.5(2) . . ?
N1 O6 Gd1 95.5(2) . . ?
Gd1 O8 H8 122.1(14) . . ?
C9 O8 Gd1 128.2(3) . . ?
C9 O8 H8 108.7(14) . . ?
O6 N1 O5 115.5(4) . . ?
O7 N1 O5 121.8(4) . . ?
O7 N1 O6 122.7(4) . . ?
O1 C1 C2 115.5(3) . . ?
O2 C1 O1 124.4(4) . . ?
O2 C1 C2 120.1(3) . . ?
C3 C2 C1 120.3(4) . . ?
C8 C2 C1 120.1(4) . . ?
C8 C2 C3 119.1(4) . . ?
C2 C3 Br1 119.2(3) . . ?
C4 C3 Br1 120.9(3) . . ?
C4 C3 C2 119.9(4) . . ?
C3 C4 Br2 121.1(3) . . ?
C5 C4 Br2 117.9(3) . . ?
C5 C4 C3 121.0(4) . . ?
C4 C5 C6 120.5(4) . . ?
C4 C5 C7 118.9(3) . . ?
C7 C5 C6 120.4(4) . . ?
O3 C6 Gd1 57.6(2) . 2_656 ?
O3 C6 O4 120.1(3) . . ?
O3 C6 C5 119.3(4) . . ?
O4 C6 Gd1 62.53(19) . 2_656 ?
O4 C6 C5 120.5(3) . . ?
C5 C6 Gd1 176.8(3) . 2_656 ?
C5 C7 Br3 118.7(3) . . ?
C8 C7 Br3 121.0(3) . . ?
C8 C7 C5 120.3(4) . . ?
C2 C8 Br4 118.2(3) . . ?
C7 C8 Br4 121.1(3) . . ?
C7 C8 C2 120.8(4) . . ?
O8 C9 H9A 109.5 . . ?
O8 C9 H9B 109.5 . . ?
O8 C9 H9C 109.5 . . ?
H9A C9 H9B 109.5 . . ?
H9A C9 H9C 109.5 . . ?
H9B C9 H9C 109.5 . . ?

loop_
_geom_bond_atom_site_label_1
_geom_bond_atom_site_label_2
_geom_bond_distance
_geom_bond_site_symmetry_2
_geom_bond_publ_flag
Gd1 O1 2.272(3) . ?
Gd1 O2 2.351(3) 2_667 ?
Gd1 O3 2.455(3) 2_656 ?
Gd1 O4 2.560(3) 2_656 ?
Gd1 O4 2.356(3) 1_556 ?
Gd1 O5 2.421(3) . ?
Gd1 O6 2.445(3) . ?
Gd1 O8 2.359(3) . ?
Br1 C3 1.876(4) . ?
Br2 C4 1.891(4) . ?
Br3 C7 1.888(4) . ?
Br4 C8 1.889(4) . ?
O1 C1 1.256(5) . ?
O2 C1 1.248(5) . ?
O3 C6 1.235(5) . ?
O4 C6 1.280(5) . ?
O5 N1 1.265(5) . ?
O6 N1 1.260(5) . ?
O7 N1 1.211(5) . ?
O8 H8 0.851(9) . ?
O8 C9 1.430(6) . ?
C1 C2 1.514(5) . ?
C2 C3 1.390(6) . ?
C2 C8 1.386(6) . ?
C3 C4 1.387(5) . ?
C4 C5 1.382(6) . ?
C5 C6 1.500(5) . ?
C5 C7 1.390(6) . ?
C7 C8 1.382(5) . ?
C9 H9A 0.9600 . ?
C9 H9B 0.9600 . ?
C9 H9C 0.9600 . ?

loop_
_geom_hbond_atom_site_label_D
_geom_hbond_atom_site_label_H
_geom_hbond_atom_site_label_A
_geom_hbond_distance_DH
_geom_hbond_distance_HA
_geom_hbond_distance_DA
_geom_hbond_angle_DHA
_geom_hbond_site_symmetry_A
_geom_hbond_publ_flag
O8 H8 O5 0.851(9) 2.03(2) 2.789(4) 148(3) 2_657 yes
O8 H8 O7 0.851(9) 2.58(3) 3.158(5) 126(3) 1_655 yes
C9 H9A O7 0.96 2.53 3.191(7) 126.5 1_655 yes
C9 H9C O6 0.96 2.52 3.431(6) 159.2 2_667 yes
